data_2228786
loop_
_publ_author_name
'Ahmad, Matloob'
'Siddiqui, Hamid Latif'
'Khattak, Manzoor Iqbal'
'Ahmad, Saeed'
'Parvez, Masood'

_publ_section_title
;
 2-(3,4-Dimethyl-5,5-dioxo-2<i>H</i>,4<i>H</i>-pyrazolo[4,3-<i>c</i>][1,2]benzothiazin-2-yl)-<i>N</i>'-(3-methoxybenzylidene)acetohydrazide
 dimethylformamide hemisolvate
;
_journal_coeditor_code JH2242
_journal_issue 1
_journal_name_full 'Acta Crystallographica Section E'
_journal_page_first o216
_journal_page_last o217
_journal_paper_doi 10.1107/S1600536810052177
_journal_volume 67
_journal_year 2011
_chemical_formula_iupac 'C21 H21 N5 O4 S, 0.5C3 H7 N O'
_chemical_formula_moiety 'C21 H21 N5 O4 S, 0.5(C3 H7 N O)'
_chemical_formula_sum 'C22.5 H24.5 N5.5 O4.5 S'
_chemical_formula_weight 476.04
_chemical_name_systematic
;
2-(3,4-Dimethyl-5,5-dioxo-2<i>H</i>,4<i>H</i>-
pyrazolo[4,3-<i>c</i>][1,2]benzothiazin-2-yl)-<i>N</i>'-(3-
methoxybenzylidene)acetohydrazide dimethylformamide hemisolvate
;
_space_group_IT_number 61
_symmetry_cell_setting orthorhombic
_symmetry_space_group_name_Hall '-P 2ac 2ab'
_symmetry_space_group_name_H-M 'P b c a'
_atom_sites_solution_hydrogens geom
_atom_sites_solution_primary direct
_atom_sites_solution_secondary difmap
_cell_angle_alpha 90.00
_cell_angle_beta 90.00
_cell_angle_gamma 90.00
_cell_formula_units_Z 8
_cell_length_a 18.3806(5)
_cell_length_b 8.1155(2)
_cell_length_c 30.4715(5)
_cell_measurement_reflns_used 5739
_cell_measurement_temperature 173(2)
_cell_measurement_theta_max 27.5
_cell_measurement_theta_min 1.0
_cell_volume 4545.37(18)
_computing_cell_refinement '<i>DENZO</i> (Otwinowski & Minor, 1997)'
_computing_data_collection '<i>COLLECT</i> (Hooft, 1998)'
_computing_data_reduction '<i>SCALEPACK</i> (Otwinowski & Minor, 1997)'
_computing_molecular_graphics '<i>ORTEP-3</i> for Windows (Farrugia, 1997)'
_computing_publication_material '<i>SHELXL97</i> (Sheldrick, 2008)'
_computing_structure_refinement '<i>SHELXL97</i> (Sheldrick, 2008)'
_computing_structure_solution '<i>SHELXS97</i> (Sheldrick, 2008)'
_diffrn_ambient_temperature 173(2)
_diffrn_measured_fraction_theta_full 0.997
_diffrn_measured_fraction_theta_max 0.997
_diffrn_measurement_device_type 'Nonius KappaCCD'
_diffrn_measurement_method '\w and \f scans'
_diffrn_radiation_monochromator graphite
_diffrn_radiation_source 'fine-focus sealed tube'
_diffrn_radiation_type MoK\a
_diffrn_radiation_wavelength 0.71073
_diffrn_reflns_av_R_equivalents 0.0516
_diffrn_reflns_av_sigmaI/netI 0.0607
_diffrn_reflns_limit_h_max 21
_diffrn_reflns_limit_h_min -21
_diffrn_reflns_limit_k_max 9
_diffrn_reflns_limit_k_min -9
_diffrn_reflns_limit_l_max 36
_diffrn_reflns_limit_l_min -36
_diffrn_reflns_number 7438
_diffrn_reflns_theta_full 25.00
_diffrn_reflns_theta_max 25.00
_diffrn_reflns_theta_min 1.74
_diffrn_standards_number 0
_exptl_absorpt_coefficient_mu 0.187
_exptl_absorpt_correction_T_max 0.9889
_exptl_absorpt_correction_T_min 0.9708
_exptl_absorpt_correction_type multi-scan
_exptl_absorpt_process_details '(<i>SORTAV</i>; Blessing, 1997)'
_exptl_crystal_colour colorless
_exptl_crystal_density_diffrn 1.391
_exptl_crystal_density_method 'not measured'
_exptl_crystal_description Plate
_exptl_crystal_F_000 2000
_exptl_crystal_size_max 0.16
_exptl_crystal_size_mid 0.14
_exptl_crystal_size_min 0.06
_refine_diff_density_max 0.205
_refine_diff_density_min -0.335
_refine_ls_extinction_method none
_refine_ls_goodness_of_fit_ref 1.090
_refine_ls_hydrogen_treatment constr
_refine_ls_matrix_type full
_refine_ls_number_parameters 328
_refine_ls_number_reflns 3997
_refine_ls_number_restraints 35
_refine_ls_restrained_S_all 1.089
_refine_ls_R_factor_all 0.0975
_refine_ls_R_factor_gt 0.0564
_refine_ls_shift/su_max 0.000
_refine_ls_shift/su_mean 0.000
_refine_ls_structure_factor_coef Fsqd
_refine_ls_weighting_details 'calc w=1/[\s^2^(Fo^2^)+(0.0337P)^2^+4.9015P] where P=(Fo^2^+2Fc^2^)/3'
_refine_ls_weighting_scheme calc
_refine_ls_wR_factor_gt 0.1072
_refine_ls_wR_factor_ref 0.1247
_reflns_number_gt 2747
_reflns_number_total 3997
_reflns_threshold_expression I>2\s(I)
_cod_data_source_file jh2242.cif
_cod_data_source_block I
_cod_database_code 2228786
_cod_database_fobs_code 2228786

loop_
_symmetry_equiv_pos_as_xyz
'x, y, z'
'-x+1/2, -y, z+1/2'
'x+1/2, -y+1/2, -z'
'-x, y+1/2, -z+1/2'
'-x, -y, -z'
'x-1/2, y, -z-1/2'
'-x-1/2, y-1/2, z'
'x, -y-1/2, z-1/2'

loop_
_atom_site_type_symbol
_atom_site_label
_atom_site_fract_x
_atom_site_fract_y
_atom_site_fract_z
_atom_site_U_iso_or_equiv
_atom_site_adp_type
_atom_site_calc_flag
_atom_site_refinement_flags
_atom_site_occupancy
_atom_site_disorder_assembly
_atom_site_disorder_group
S S1 -0.11871(4) 0.35139(10) 0.21689(2) 0.0292(2) Uani d . 1 . .
O O1 -0.17406(11) 0.3405(3) 0.24982(7) 0.0414(6) Uani d . 1 . .
O O2 -0.10532(11) 0.2115(3) 0.18941(7) 0.0354(5) Uani d . 1 . .
O O3 0.18352(11) 0.3040(3) 0.13232(7) 0.0337(5) Uani d . 1 . .
O O4 0.49365(13) 0.4478(3) -0.07548(7) 0.0526(7) Uani d . 1 . .
N N1 -0.04176(13) 0.3984(3) 0.24142(7) 0.0284(6) Uani d . 1 . .
N N2 0.05545(13) 0.6057(3) 0.15386(8) 0.0296(6) Uani d . 1 . .
N N3 0.10980(13) 0.5444(3) 0.17947(8) 0.0294(6) Uani d . 1 . .
N N4 0.25112(15) 0.5050(3) 0.10038(8) 0.0360(6) Uani d . 1 . .
H H4N 0.2668 0.6072 0.1021 0.043 Uiso calc R 1 . .
N N5 0.27351(14) 0.4044(3) 0.06600(8) 0.0355(7) Uani d . 1 . .
C C1 -0.13703(16) 0.5190(4) 0.18165(9) 0.0260(7) Uani d . 1 . .
C C2 -0.20868(17) 0.5616(4) 0.17262(10) 0.0318(7) Uani d . 1 . .
H H2 -0.2475 0.5085 0.1875 0.038 Uiso calc R 1 . .
C C3 -0.22292(18) 0.6821(4) 0.14170(10) 0.0372(8) Uani d . 1 . .
H H3 -0.2718 0.7100 0.1348 0.045 Uiso calc R 1 . .
C C4 -0.16594(18) 0.7623(4) 0.12073(10) 0.0382(8) Uani d . 1 . .
H H4 -0.1761 0.8442 0.0993 0.046 Uiso calc R 1 . .
C C5 -0.09438(17) 0.7241(4) 0.13074(9) 0.0329(8) Uani d . 1 . .
H H5 -0.0558 0.7820 0.1169 0.040 Uiso calc R 1 . .
C C6 -0.07912(16) 0.6004(4) 0.16124(9) 0.0261(7) Uani d . 1 . .
C C7 -0.00550(16) 0.5566(4) 0.17436(9) 0.0255(7) Uani d . 1 . .
C C8 0.01144(16) 0.4621(4) 0.21164(9) 0.0257(7) Uani d . 1 . .
C C9 -0.04416(17) 0.4735(4) 0.28542(9) 0.0341(8) Uani d . 1 . .
H H9A 0.0044 0.4690 0.2987 0.051 Uiso calc R 1 . .
H H9B -0.0787 0.4128 0.3039 0.051 Uiso calc R 1 . .
H H9C -0.0598 0.5885 0.2830 0.051 Uiso calc R 1 . .
C C10 0.08623(16) 0.4549(4) 0.21424(9) 0.0283(7) Uani d . 1 . .
C C11 0.13593(17) 0.3754(4) 0.24619(11) 0.0394(8) Uani d . 1 . .
H H11A 0.1697 0.3027 0.2306 0.059 Uiso calc R 1 . .
H H11B 0.1074 0.3107 0.2672 0.059 Uiso calc R 1 . .
H H11C 0.1635 0.4603 0.2619 0.059 Uiso calc R 1 . .
C C12 0.18383(16) 0.5714(4) 0.16510(10) 0.0350(8) Uani d . 1 . .
H H12A 0.2170 0.5634 0.1906 0.042 Uiso calc R 1 . .
H H12B 0.1883 0.6836 0.1526 0.042 Uiso calc R 1 . .
C C13 0.20561(16) 0.4462(4) 0.13096(9) 0.0282(7) Uani d . 1 . .
C C14 0.31843(18) 0.4724(4) 0.03961(10) 0.0369(8) Uani d . 1 . .
H H14 0.3353 0.5807 0.0457 0.044 Uiso calc R 1 . .
C C15 0.34450(19) 0.3878(4) 0.00032(10) 0.0374(8) Uani d . 1 . .
C C16 0.40459(19) 0.4517(4) -0.02106(10) 0.0404(9) Uani d . 1 . .
H H16 0.4265 0.5499 -0.0104 0.048 Uiso calc R 1 . .
C C17 0.43339(18) 0.3744(4) -0.05791(10) 0.0386(8) Uani d . 1 . .
C C18 0.4008(2) 0.2342(5) -0.07389(10) 0.0452(9) Uani d . 1 . .
H H18 0.4200 0.1807 -0.0991 0.054 Uiso calc R 1 . .
C C19 0.3398(2) 0.1714(5) -0.05311(11) 0.0507(10) Uani d . 1 . .
H H19 0.3171 0.0751 -0.0645 0.061 Uiso calc R 1 . .
C C20 0.3111(2) 0.2460(5) -0.01617(11) 0.0467(9) Uani d . 1 . .
H H20 0.2693 0.2016 -0.0022 0.056 Uiso calc R 1 . .
C C21 0.5293(2) 0.3652(6) -0.11094(11) 0.0629(12) Uani d . 1 . .
H H21A 0.5449 0.2555 -0.1013 0.094 Uiso calc R 1 . .
H H21B 0.5719 0.4291 -0.1201 0.094 Uiso calc R 1 . .
H H21C 0.4956 0.3543 -0.1357 0.094 Uiso calc R 1 . .
O O5 0.1045(7) 0.3207(11) 0.0100(4) 0.161(5) Uani d PDU 0.50 A -1
N N6 0.0164(11) 0.498(3) 0.0059(7) 0.089(5) Uani d PDU 0.50 A -1
C C22 0.0794(11) 0.4396(18) 0.0258(4) 0.130(5) Uani d PDU 0.50 A -1
H H22 0.1006 0.4925 0.0505 0.156 Uiso calc PR 0.50 A -1
C C23 -0.0119(7) 0.401(2) -0.0349(5) 0.078(3) Uani d PDU 0.50 A -1
H H23A -0.0556 0.4548 -0.0465 0.117 Uiso calc PR 0.50 A -1
H H23B -0.0238 0.2876 -0.0263 0.117 Uiso calc PR 0.50 A -1
H H23C 0.0259 0.3988 -0.0576 0.117 Uiso calc PR 0.50 A -1
C C24 -0.0275(10) 0.6312(17) 0.0173(7) 0.159(8) Uani d PDU 0.50 A -1
H H24A -0.0674 0.6410 -0.0039 0.239 Uiso calc PR 0.50 A -1
H H24B 0.0016 0.7324 0.0170 0.239 Uiso calc PR 0.50 A -1
H H24C -0.0474 0.6138 0.0467 0.239 Uiso calc PR 0.50 A -1

loop_
_atom_site_aniso_label
_atom_site_aniso_U_11
_atom_site_aniso_U_22
_atom_site_aniso_U_33
_atom_site_aniso_U_12
_atom_site_aniso_U_13
_atom_site_aniso_U_23
S1 0.0220(4) 0.0321(4) 0.0333(4) -0.0047(4) 0.0012(3) 0.0040(3)
O1 0.0275(12) 0.0564(15) 0.0402(12) -0.0078(12) 0.0080(10) 0.0124(11)
O2 0.0345(13) 0.0265(12) 0.0451(13) -0.0030(10) -0.0045(10) -0.0017(10)
O3 0.0305(12) 0.0252(13) 0.0455(13) -0.0014(10) 0.0076(10) -0.0047(10)
O4 0.0473(16) 0.0686(19) 0.0421(13) 0.0044(14) 0.0185(12) 0.0017(13)
N1 0.0229(14) 0.0368(15) 0.0256(13) -0.0031(12) 0.0010(10) 0.0006(11)
N2 0.0238(15) 0.0303(15) 0.0346(14) -0.0017(12) 0.0051(11) -0.0032(12)
N3 0.0205(14) 0.0300(15) 0.0377(14) -0.0013(12) 0.0052(11) -0.0047(12)
N4 0.0389(16) 0.0227(14) 0.0463(15) -0.0037(13) 0.0149(13) -0.0102(12)
N5 0.0354(17) 0.0310(16) 0.0400(15) 0.0041(13) 0.0079(12) -0.0083(12)
C1 0.0223(17) 0.0307(18) 0.0249(15) 0.0032(14) 0.0007(12) -0.0020(13)
C2 0.0256(18) 0.0358(19) 0.0338(17) 0.0008(15) 0.0040(13) -0.0047(15)
C3 0.0298(18) 0.041(2) 0.0408(19) 0.0104(16) -0.0015(14) -0.0012(16)
C4 0.042(2) 0.039(2) 0.0342(18) 0.0098(17) 0.0012(15) 0.0057(15)
C5 0.0327(19) 0.0325(19) 0.0336(17) 0.0010(16) 0.0063(14) 0.0010(14)
C6 0.0244(17) 0.0272(17) 0.0267(16) 0.0011(14) 0.0029(12) -0.0050(13)
C7 0.0222(17) 0.0253(17) 0.0289(16) -0.0019(14) 0.0048(12) -0.0049(13)
C8 0.0225(17) 0.0266(17) 0.0279(16) -0.0011(14) 0.0009(12) -0.0007(13)
C9 0.037(2) 0.0392(19) 0.0262(16) 0.0007(16) 0.0005(14) 0.0034(14)
C10 0.0238(17) 0.0263(17) 0.0348(17) -0.0010(14) 0.0018(13) -0.0068(14)
C11 0.0276(18) 0.042(2) 0.0482(19) 0.0034(17) -0.0077(14) -0.0043(17)
C12 0.0200(18) 0.0377(19) 0.0474(19) -0.0050(15) 0.0113(14) -0.0116(15)
C13 0.0201(17) 0.0284(18) 0.0362(17) -0.0007(14) 0.0000(13) -0.0033(14)
C14 0.039(2) 0.0326(19) 0.0396(19) 0.0006(17) 0.0089(15) -0.0040(15)
C15 0.038(2) 0.037(2) 0.0371(18) 0.0060(17) 0.0049(15) 0.0006(15)
C16 0.041(2) 0.040(2) 0.0399(19) 0.0023(17) 0.0062(16) 0.0011(16)
C17 0.039(2) 0.045(2) 0.0317(18) 0.0109(18) 0.0045(15) 0.0038(16)
C18 0.050(2) 0.055(2) 0.0301(18) 0.012(2) -0.0006(16) -0.0068(17)
C19 0.056(3) 0.056(3) 0.040(2) -0.004(2) -0.0008(18) -0.0129(18)
C20 0.046(2) 0.054(2) 0.040(2) -0.006(2) 0.0046(16) -0.0066(18)
C21 0.056(3) 0.094(3) 0.038(2) 0.013(3) 0.0173(18) -0.002(2)
O5 0.238(13) 0.067(6) 0.178(10) -0.008(7) -0.069(9) 0.021(6)
N6 0.149(15) 0.046(4) 0.071(10) -0.037(9) 0.058(8) -0.009(6)
C22 0.226(16) 0.069(8) 0.094(9) -0.058(9) -0.033(8) 0.025(7)
C23 0.077(9) 0.067(7) 0.090(8) 0.001(6) 0.021(6) 0.011(5)
C24 0.207(19) 0.052(9) 0.22(2) -0.043(9) 0.168(16) -0.024(11)

loop_
_atom_type_symbol
_atom_type_description
_atom_type_scat_dispersion_real
_atom_type_scat_dispersion_imag
_atom_type_scat_source
C C 0.0033 0.0016 'International Tables Vol C Tables 4.2.6.8 and 6.1.1.4'
H H 0.0000 0.0000 'International Tables Vol C Tables 4.2.6.8 and 6.1.1.4'
O O 0.0106 0.0060 'International Tables Vol C Tables 4.2.6.8 and 6.1.1.4'
N N 0.0061 0.0033 'International Tables Vol C Tables 4.2.6.8 and 6.1.1.4'
S S 0.1246 0.1234 'International Tables Vol C Tables 4.2.6.8 and 6.1.1.4'

loop_
_geom_angle_atom_site_label_1
_geom_angle_atom_site_label_2
_geom_angle_atom_site_label_3
_geom_angle_site_symmetry_1
_geom_angle_site_symmetry_3
_geom_angle
_geom_angle_publ_flag
O1 S1 O2 . . 118.88(14) ?
O1 S1 N1 . . 107.87(13) ?
O2 S1 N1 . . 107.57(13) ?
O1 S1 C1 . . 109.78(14) ?
O2 S1 C1 . . 106.74(13) ?
N1 S1 C1 . . 105.18(13) ?
C17 O4 C21 . . 117.6(3) ?
C8 N1 C9 . . 116.6(2) ?
C8 N1 S1 . . 112.53(18) ?
C9 N1 S1 . . 118.9(2) ?
C7 N2 N3 . . 103.7(2) ?
C10 N3 N2 . . 114.1(2) ?
C10 N3 C12 . . 128.2(3) ?
N2 N3 C12 . . 117.5(2) ?
C13 N4 N5 . . 120.0(3) ?
C13 N4 H4N . . 120.0 ?
N5 N4 H4N . . 120.0 ?
C14 N5 N4 . . 114.3(3) ?
C2 C1 C6 . . 121.1(3) ?
C2 C1 S1 . . 119.5(2) ?
C6 C1 S1 . . 119.3(2) ?
C3 C2 C1 . . 119.4(3) ?
C3 C2 H2 . . 120.3 ?
C1 C2 H2 . . 120.3 ?
C2 C3 C4 . . 120.1(3) ?
C2 C3 H3 . . 119.9 ?
C4 C3 H3 . . 119.9 ?
C5 C4 C3 . . 120.6(3) ?
C5 C4 H4 . . 119.7 ?
C3 C4 H4 . . 119.7 ?
C4 C5 C6 . . 119.9(3) ?
C4 C5 H5 . . 120.1 ?
C6 C5 H5 . . 120.1 ?
C5 C6 C1 . . 118.9(3) ?
C5 C6 C7 . . 123.0(3) ?
C1 C6 C7 . . 118.0(3) ?
N2 C7 C8 . . 110.7(3) ?
N2 C7 C6 . . 125.1(3) ?
C8 C7 C6 . . 124.1(3) ?
C10 C8 C7 . . 106.9(3) ?
C10 C8 N1 . . 129.0(3) ?
C7 C8 N1 . . 124.0(3) ?
N1 C9 H9A . . 109.5 ?
N1 C9 H9B . . 109.5 ?
H9A C9 H9B . . 109.5 ?
N1 C9 H9C . . 109.5 ?
H9A C9 H9C . . 109.5 ?
H9B C9 H9C . . 109.5 ?
N3 C10 C8 . . 104.5(3) ?
N3 C10 C11 . . 123.3(3) ?
C8 C10 C11 . . 132.1(3) ?
C10 C11 H11A . . 109.5 ?
C10 C11 H11B . . 109.5 ?
H11A C11 H11B . . 109.5 ?
C10 C11 H11C . . 109.5 ?
H11A C11 H11C . . 109.5 ?
H11B C11 H11C . . 109.5 ?
N3 C12 C13 . . 110.9(3) ?
N3 C12 H12A . . 109.5 ?
C13 C12 H12A . . 109.5 ?
N3 C12 H12B . . 109.5 ?
C13 C12 H12B . . 109.5 ?
H12A C12 H12B . . 108.0 ?
O3 C13 N4 . . 124.5(3) ?
O3 C13 C12 . . 121.6(3) ?
N4 C13 C12 . . 113.9(3) ?
N5 C14 C15 . . 121.6(3) ?
N5 C14 H14 . . 119.2 ?
C15 C14 H14 . . 119.2 ?
C16 C15 C20 . . 119.3(3) ?
C16 C15 C14 . . 118.2(3) ?
C20 C15 C14 . . 122.5(3) ?
C15 C16 C17 . . 121.0(3) ?
C15 C16 H16 . . 119.5 ?
C17 C16 H16 . . 119.5 ?
O4 C17 C18 . . 125.1(3) ?
O4 C17 C16 . . 115.3(3) ?
C18 C17 C16 . . 119.6(3) ?
C17 C18 C19 . . 119.7(3) ?
C17 C18 H18 . . 120.1 ?
C19 C18 H18 . . 120.1 ?
C20 C19 C18 . . 121.3(4) ?
C20 C19 H19 . . 119.4 ?
C18 C19 H19 . . 119.4 ?
C19 C20 C15 . . 119.1(3) ?
C19 C20 H20 . . 120.4 ?
C15 C20 H20 . . 120.4 ?
O4 C21 H21A . . 109.5 ?
O4 C21 H21B . . 109.5 ?
H21A C21 H21B . . 109.5 ?
O4 C21 H21C . . 109.5 ?
H21A C21 H21C . . 109.5 ?
H21B C21 H21C . . 109.5 ?
C22 N6 C24 . . 130(2) ?
C22 N6 C23 . . 116.9(19) ?
C24 N6 C23 . . 113.4(15) ?
O5 C22 N6 . . 115.5(16) ?
O5 C22 H22 . . 122.3 ?
N6 C22 H22 . . 122.3 ?
N6 C23 H23A . . 109.5 ?
N6 C23 H23B . . 109.5 ?
H23A C23 H23B . . 109.5 ?
N6 C23 H23C . . 109.5 ?
H23A C23 H23C . . 109.5 ?
H23B C23 H23C . . 109.5 ?
N6 C24 H24A . . 109.5 ?
N6 C24 H24B . . 109.5 ?
H24A C24 H24B . . 109.5 ?
N6 C24 H24C . . 109.5 ?
H24A C24 H24C . . 109.5 ?
H24B C24 H24C . . 109.5 ?

loop_
_geom_bond_atom_site_label_1
_geom_bond_atom_site_label_2
_geom_bond_site_symmetry_2
_geom_bond_distance
_geom_bond_publ_flag
S1 O1 . 1.432(2) ?
S1 O2 . 1.432(2) ?
S1 N1 . 1.645(2) ?
S1 C1 . 1.765(3) ?
O3 C13 . 1.224(4) ?
O4 C17 . 1.367(4) ?
O4 C21 . 1.431(4) ?
N1 C8 . 1.431(4) ?
N1 C9 . 1.473(4) ?
N2 C7 . 1.343(4) ?
N2 N3 . 1.362(3) ?
N3 C10 . 1.356(4) ?
N3 C12 . 1.446(4) ?
N4 C13 . 1.340(4) ?
N4 N5 . 1.390(3) ?
N4 H4N . 0.8800 ?
N5 C14 . 1.278(4) ?
C1 C2 . 1.389(4) ?
C1 C6 . 1.399(4) ?
C2 C3 . 1.383(4) ?
C2 H2 . 0.9500 ?
C3 C4 . 1.389(5) ?
C3 H3 . 0.9500 ?
C4 C5 . 1.385(4) ?
C4 H4 . 0.9500 ?
C5 C6 . 1.397(4) ?
C5 H5 . 0.9500 ?
C6 C7 . 1.455(4) ?
C7 C8 . 1.405(4) ?
C8 C10 . 1.378(4) ?
C9 H9A . 0.9800 ?
C9 H9B . 0.9800 ?
C9 H9C . 0.9800 ?
C10 C11 . 1.483(4) ?
C11 H11A . 0.9800 ?
C11 H11B . 0.9800 ?
C11 H11C . 0.9800 ?
C12 C13 . 1.508(4) ?
C12 H12A . 0.9900 ?
C12 H12B . 0.9900 ?
C14 C15 . 1.461(4) ?
C14 H14 . 0.9500 ?
C15 C16 . 1.383(5) ?
C15 C20 . 1.398(5) ?
C16 C17 . 1.391(4) ?
C16 H16 . 0.9500 ?
C17 C18 . 1.375(5) ?
C18 C19 . 1.386(5) ?
C18 H18 . 0.9500 ?
C19 C20 . 1.382(5) ?
C19 H19 . 0.9500 ?
C20 H20 . 0.9500 ?
C21 H21A . 0.9800 ?
C21 H21B . 0.9800 ?
C21 H21C . 0.9800 ?
O5 C22 . 1.173(18) ?
N6 C22 . 1.39(2) ?
N6 C24 . 1.39(3) ?
N6 C23 . 1.56(3) ?
C22 H22 . 0.9500 ?
C23 H23A . 0.9800 ?
C23 H23B . 0.9800 ?
C23 H23C . 0.9800 ?
C24 H24A . 0.9800 ?
C24 H24B . 0.9800 ?
C24 H24C . 0.9800 ?

loop_
_geom_hbond_atom_site_label_D
_geom_hbond_atom_site_label_H
_geom_hbond_atom_site_label_A
_geom_hbond_site_symmetry_A
_geom_hbond_distance_DH
_geom_hbond_distance_HA
_geom_hbond_distance_DA
_geom_hbond_angle_DHA
N4 H4N O3 7_665 0.88 2.06 2.878(3) 155
C14 H14 O5 7_665 0.95 2.49 3.287(10) 142
C16 H16 O5 7_665 0.95 2.35 3.145(11) 140
C21 H21C O2 3 0.98 2.53 3.497(5) 169
C9 H9B O1 . 0.98 2.48 2.836(4) 101

loop_
_geom_torsion_atom_site_label_1
_geom_torsion_atom_site_label_2
_geom_torsion_atom_site_label_3
_geom_torsion_atom_site_label_4
_geom_torsion_site_symmetry_1
_geom_torsion_site_symmetry_2
_geom_torsion_site_symmetry_3
_geom_torsion_site_symmetry_4
_geom_torsion
_geom_torsion_publ_flag
O1 S1 N1 C8 . . . . -161.7(2) ?
O2 S1 N1 C8 . . . . 68.9(2) ?
C1 S1 N1 C8 . . . . -44.6(2) ?
O1 S1 N1 C9 . . . . -20.2(3) ?
O2 S1 N1 C9 . . . . -149.5(2) ?
C1 S1 N1 C9 . . . . 97.0(2) ?
C7 N2 N3 C10 . . . . 2.0(3) ?
C7 N2 N3 C12 . . . . 177.7(3) ?
C13 N4 N5 C14 . . . . -178.1(3) ?
O1 S1 C1 C2 . . . . -33.0(3) ?
O2 S1 C1 C2 . . . . 97.1(2) ?
N1 S1 C1 C2 . . . . -148.9(2) ?
O1 S1 C1 C6 . . . . 150.8(2) ?
O2 S1 C1 C6 . . . . -79.1(3) ?
N1 S1 C1 C6 . . . . 34.9(3) ?
C6 C1 C2 C3 . . . . 2.5(5) ?
S1 C1 C2 C3 . . . . -173.6(2) ?
C1 C2 C3 C4 . . . . -1.6(5) ?
C2 C3 C4 C5 . . . . -0.6(5) ?
C3 C4 C5 C6 . . . . 1.9(5) ?
C4 C5 C6 C1 . . . . -1.0(4) ?
C4 C5 C6 C7 . . . . -178.2(3) ?
C2 C1 C6 C5 . . . . -1.2(4) ?
S1 C1 C6 C5 . . . . 174.9(2) ?
C2 C1 C6 C7 . . . . 176.1(3) ?
S1 C1 C6 C7 . . . . -7.7(4) ?
N3 N2 C7 C8 . . . . -1.6(3) ?
N3 N2 C7 C6 . . . . 175.9(3) ?
C5 C6 C7 N2 . . . . -12.6(5) ?
C1 C6 C7 N2 . . . . 170.1(3) ?
C5 C6 C7 C8 . . . . 164.5(3) ?
C1 C6 C7 C8 . . . . -12.7(4) ?
N2 C7 C8 C10 . . . . 0.7(3) ?
C6 C7 C8 C10 . . . . -176.8(3) ?
N2 C7 C8 N1 . . . . 177.1(3) ?
C6 C7 C8 N1 . . . . -0.4(5) ?
C9 N1 C8 C10 . . . . 65.6(4) ?
S1 N1 C8 C10 . . . . -151.9(3) ?
C9 N1 C8 C7 . . . . -110.0(3) ?
S1 N1 C8 C7 . . . . 32.6(4) ?
N2 N3 C10 C8 . . . . -1.6(3) ?
C12 N3 C10 C8 . . . . -176.8(3) ?
N2 N3 C10 C11 . . . . 179.4(3) ?
C12 N3 C10 C11 . . . . 4.3(5) ?
C7 C8 C10 N3 . . . . 0.5(3) ?
N1 C8 C10 N3 . . . . -175.6(3) ?
C7 C8 C10 C11 . . . . 179.4(3) ?
N1 C8 C10 C11 . . . . 3.2(6) ?
C10 N3 C12 C13 . . . . 93.3(4) ?
N2 N3 C12 C13 . . . . -81.7(3) ?
N5 N4 C13 O3 . . . . 3.3(5) ?
N5 N4 C13 C12 . . . . -177.7(3) ?
N3 C12 C13 O3 . . . . -35.0(4) ?
N3 C12 C13 N4 . . . . 145.9(3) ?
N4 N5 C14 C15 . . . . -176.6(3) ?
N5 C14 C15 C16 . . . . -165.5(3) ?
N5 C14 C15 C20 . . . . 14.5(5) ?
C20 C15 C16 C17 . . . . -1.8(5) ?
C14 C15 C16 C17 . . . . 178.1(3) ?
C21 O4 C17 C18 . . . . -5.6(5) ?
C21 O4 C17 C16 . . . . 174.5(3) ?
C15 C16 C17 O4 . . . . -178.7(3) ?
C15 C16 C17 C18 . . . . 1.4(5) ?
O4 C17 C18 C19 . . . . 179.9(3) ?
C16 C17 C18 C19 . . . . -0.1(5) ?
C17 C18 C19 C20 . . . . -0.6(5) ?
C18 C19 C20 C15 . . . . 0.2(6) ?
C16 C15 C20 C19 . . . . 1.1(5) ?
C14 C15 C20 C19 . . . . -178.9(3) ?
C24 N6 C22 O5 . . . . 178(2) ?
C23 N6 C22 O5 . . . . -1(2) ?
